data_7029523
loop_
_publ_author_name
'Dolinar, Brian S.'
'Berry, John F.'

_publ_section_title
;
 Electronic tuning of Mo2(thioamidate)4 complexes through \p-system
 substituents and cis/trans isomerism.
;
_journal_issue 16
_journal_name_full 'Dalton transactions (Cambridge, England : 2003)'
_journal_page_first 6165
_journal_page_last 6176
_journal_paper_doi 10.1039/c4dt00297k
_journal_volume 43
_journal_year 2014
_chemical_formula_moiety 'C12 H14 Mo2 N2 O6 S2'
_chemical_formula_sum 'C12 H14 Mo2 N2 O6 S2'
_chemical_formula_weight 538.25
_chemical_name_systematic
;
 ?
;
_space_group_crystal_system monoclinic
_space_group_IT_number 14
_space_group_name_Hall '-P 2yn'
_space_group_name_H-M_alt 'P 1 21/n 1'
_symmetry_space_group_name_Hall '-P 2yn'
_symmetry_space_group_name_H-M 'P 1 21/n 1'
_atom_sites_solution_hydrogens geom
_atom_sites_solution_primary direct
_audit_creation_date 2013-12-18
_audit_creation_method
;
  Olex2 1.2-alpha
  (compiled Nov  5 2012 18:25:38, GUI svn.r4372)
;
_cell_angle_alpha 90
_cell_angle_beta 96.805(15)
_cell_angle_gamma 90
_cell_formula_units_Z 2
_cell_length_a 5.450(2)
_cell_length_b 8.227(3)
_cell_length_c 18.268(8)
_cell_measurement_reflns_used 3858
_cell_measurement_temperature 100.0
_cell_measurement_theta_max 25.66
_cell_measurement_theta_min 2.25
_cell_volume 813.3(6)
_computing_cell_refinement 'SAINT+ Ver. 8.30C (Bruker-AXS, 2013)'
_computing_data_collection 'APEX2 Ver. 2013.2-0 (Bruker-AXS, 2013)'
_computing_data_reduction 'SAINT+ Ver. 8.30C (Bruker-AXS, 2013)'
_computing_molecular_graphics
;
O. V. Dolomanov, L. J. Bourhis, R. J. Gildea, J. A. K. Howard and H. Puschmann,
OLEX2: a complete structure solution, refinement and analysis program.
J. Appl. Cryst. (2009). 42, 339-341.
;
_computing_publication_material
;
O. V. Dolomanov, L. J. Bourhis, R. J. Gildea, J. A. K. Howard and H. Puschmann,
OLEX2: a complete structure solution, refinement and analysis program.
J. Appl. Cryst. (2009). 42, 339-341.
;
_computing_structure_refinement
;
XLMP, G.M. Sheldrick, Acta Cryst.
(2008). A64, 112-122
;
_computing_structure_solution
;
XS, G.M. Sheldrick, Acta Cryst.
(2008). A64, 112-122
;
_diffrn_ambient_temperature 100.0
_diffrn_detector_area_resol_mean 7.9
_diffrn_detector_type 'CCD area detector'
_diffrn_measured_fraction_theta_full 0.999
_diffrn_measured_fraction_theta_max 0.999
_diffrn_measurement_device 'three-circle diffractometer'
_diffrn_measurement_device_type 'Bruker SMART APEX2 area detector'
_diffrn_measurement_method '0.5\% \w and 0.5\% \f scans'
_diffrn_radiation_collimation 'focusing mirrors'
_diffrn_radiation_monochromator 'mirror optics'
_diffrn_radiation_probe x-ray
_diffrn_radiation_type 'Mo K\a'
_diffrn_radiation_wavelength 0.71073
_diffrn_radiation_xray_symbol K-L~3~
_diffrn_reflns_av_R_equivalents 0.0395
_diffrn_reflns_av_unetI/netI 0.0237
_diffrn_reflns_Laue_measured_fraction_full 0.999
_diffrn_reflns_Laue_measured_fraction_max 0.999
_diffrn_reflns_limit_h_max 6
_diffrn_reflns_limit_h_min -6
_diffrn_reflns_limit_k_max 10
_diffrn_reflns_limit_k_min -9
_diffrn_reflns_limit_l_max 22
_diffrn_reflns_limit_l_min -19
_diffrn_reflns_number 10362
_diffrn_reflns_point_group_measured_fraction_full 0.999
_diffrn_reflns_point_group_measured_fraction_max 0.999
_diffrn_reflns_theta_full 25.000
_diffrn_reflns_theta_max 25.736
_diffrn_reflns_theta_min 2.246
_diffrn_source 'microfocus sealed X-ray tube'
_diffrn_source_type 'Incoatec I\ms'
_diffrn_standards_number 0
_exptl_absorpt_coefficient_mu 1.831
_exptl_absorpt_correction_T_max 0.7453
_exptl_absorpt_correction_T_min 0.6732
_exptl_absorpt_correction_type numerical
_exptl_absorpt_process_details
;
SADABS-2012/1 (Bruker,2012) was used for absorption correction.
wR2(int) was 0.1707 before and 0.0438 after correction.
The Ratio of minimum to maximum transmission is 0.9033.
The \l/2 correction factor is 0.0015.
;
_exptl_crystal_colour orange
_exptl_crystal_colour_primary orange
_exptl_crystal_density_diffrn 2.198
_exptl_crystal_density_method 'not measured'
_exptl_crystal_description plate
_exptl_crystal_F_000 528
_exptl_crystal_size_max 0.055
_exptl_crystal_size_mid 0.053
_exptl_crystal_size_min 0.025
_refine_diff_density_max 1.090
_refine_diff_density_min -1.080
_refine_diff_density_rms 0.194
_refine_ls_extinction_method none
_refine_ls_goodness_of_fit_ref 1.509
_refine_ls_hydrogen_treatment constr
_refine_ls_matrix_type full
_refine_ls_number_parameters 110
_refine_ls_number_reflns 1548
_refine_ls_number_restraints 60
_refine_ls_restrained_S_all 1.491
_refine_ls_R_factor_all 0.0606
_refine_ls_R_factor_gt 0.0570
_refine_ls_shift/su_max 0.000
_refine_ls_shift/su_mean 0.000
_refine_ls_structure_factor_coef Fsqd
_refine_ls_weighting_details 'w=1/[\s^2^(Fo^2^)+15.4147P] where P=(Fo^2^+2Fc^2^)/3'
_refine_ls_weighting_scheme calc
_refine_ls_wR_factor_gt 0.1328
_refine_ls_wR_factor_ref 0.1337
_reflns_Friedel_coverage 0.000
_reflns_number_gt 1448
_reflns_number_total 1548
_reflns_threshold_expression 'I > 2\s(I)'
_cod_data_source_file c4dt00297k2.cif
_cod_data_source_block 5_100K
_cod_database_code 7029523
_olex2_refinement_description
;
1. Others
 Fixed Uiso: H2A(0.024) H2B(0.024) H3A(0.025) H3B(0.025) H6A(0.022) H6B(0.022)
 H6C(0.022)
 Fixed X: H2A(0.5066) H2B(0.3466) H3A(-0.005) H3B(0.1542) H6A(0.0914)
 H6B(0.2296) H6C(-0.029)
 Fixed Y: H2A(0.4096) H2B(0.5076) H3A(0.4047) H3B(0.3119) H6A(0.3997)
 H6B(0.3188) H6C(0.2469)
 Fixed Z: H2A(0.2999) H2B(0.3543) H3A(0.2947) H3B(0.2386) H6A(0.6132)
 H6B(0.6865) H6C(0.6498)
;
_shelx_estimated_absorpt_t_max 0.956
_shelx_estimated_absorpt_t_min 0.906
_shelx_space_group_comment
;
The symmetry employed for this shelxl refinement is uniquely defined
by the following loop, which should always be used as a source of
symmetry information in preference to the above space-group names.
They are only intended as comments.
;
_shelxl_version_number 2013-3

loop_
_space_group_symop_operation_xyz
'x, y, z'
'-x+1/2, y+1/2, -z+1/2'
'-x, -y, -z'
'x-1/2, -y-1/2, z-1/2'

loop_
_atom_site_label
_atom_site_type_symbol
_atom_site_fract_x
_atom_site_fract_y
_atom_site_fract_z
_atom_site_U_iso_or_equiv
_atom_site_adp_type
_atom_site_occupancy
_atom_site_site_symmetry_order
_atom_site_calc_flag
_atom_site_refinement_flags_posn
_atom_site_refinement_flags_adp
Mo1 Mo 0.33098(13) -0.04016(10) 0.47154(4) 0.0099(2) Uani 1 1 d . .
S1 S 0.6948(4) 0.2905(3) 0.45314(14) 0.0197(5) Uani 1 1 d . U
O1 O -0.0597(12) 0.0719(8) 0.3130(4) 0.0207(15) Uani 1 1 d . U
O2 O 0.1372(10) 0.1035(7) 0.5435(3) 0.0083(11) Uani 1 1 d . U
O3 O 0.4932(10) 0.1817(8) 0.6036(3) 0.0117(12) Uani 1 1 d . U
N1 N 0.2865(12) 0.1523(9) 0.3913(4) 0.0115(13) Uani 1 1 d . U
C1 C 0.4429(16) 0.2757(12) 0.3919(5) 0.0167(14) Uani 1 1 d . U
C2 C 0.3756(17) 0.3998(13) 0.3328(5) 0.0197(16) Uani 1 1 d . U
H2A H 0.5066 0.4096 0.2999 0.024 Uiso 1 1 calc R U
H2B H 0.3466 0.5076 0.3543 0.024 Uiso 1 1 calc R U
C3 C 0.1360(18) 0.3304(13) 0.2913(5) 0.0205(16) Uani 1 1 d . U
H3A H -0.0050 0.4047 0.2947 0.025 Uiso 1 1 calc R U
H3B H 0.1542 0.3119 0.2386 0.025 Uiso 1 1 calc R U
C4 C 0.0998(17) 0.1716(12) 0.3302(5) 0.0172(15) Uani 1 1 d . U
C5 C 0.2594(15) 0.1854(11) 0.5941(5) 0.0100(13) Uani 1 1 d . U
C6 C 0.1265(16) 0.2972(12) 0.6398(5) 0.0147(18) Uani 1 1 d . U
H6A H 0.0914 0.3997 0.6132 0.022 Uiso 1 1 calc R U
H6B H 0.2296 0.3188 0.6865 0.022 Uiso 1 1 calc R U
H6C H -0.0290 0.2469 0.6498 0.022 Uiso 1 1 calc R U

loop_
_atom_site_aniso_label
_atom_site_aniso_U_11
_atom_site_aniso_U_22
_atom_site_aniso_U_33
_atom_site_aniso_U_23
_atom_site_aniso_U_13
_atom_site_aniso_U_12
Mo1 0.0054(3) 0.0150(4) 0.0092(4) -0.0017(3) 0.0006(2) 0.0002(3)
S1 0.0160(11) 0.0217(13) 0.0210(12) 0.0009(10) 0.0004(9) 0.0011(10)
O1 0.024(3) 0.013(3) 0.025(3) -0.003(3) 0.002(3) -0.005(3)
O2 0.010(2) 0.008(3) 0.007(3) 0.001(2) 0.003(2) 0.000(2)
O3 0.011(2) 0.011(3) 0.013(3) 0.000(2) 0.001(2) 0.000(2)
N1 0.009(3) 0.015(3) 0.011(3) -0.001(2) 0.002(2) 0.005(2)
C1 0.012(3) 0.021(3) 0.018(3) -0.001(3) 0.005(2) 0.005(2)
C2 0.020(3) 0.019(3) 0.021(3) 0.002(3) 0.006(3) -0.001(3)
C3 0.022(3) 0.019(3) 0.020(3) 0.002(3) 0.002(3) 0.000(3)
C4 0.017(3) 0.017(3) 0.017(3) 0.001(3) 0.002(3) 0.001(3)
C5 0.012(3) 0.009(3) 0.010(3) 0.002(3) 0.003(2) -0.003(2)
C6 0.011(4) 0.014(4) 0.019(4) -0.005(4) 0.001(3) 0.000(3)

loop_
_atom_type_symbol
_atom_type_description
_atom_type_scat_dispersion_real
_atom_type_scat_dispersion_imag
_atom_type_scat_source
C C 0.0033 0.0016 'International Tables Vol C Tables 4.2.6.8 and 6.1.1.4'
H H 0.0000 0.0000 'International Tables Vol C Tables 4.2.6.8 and 6.1.1.4'
Mo Mo -1.6832 0.6857 'International Tables Vol C Tables 4.2.6.8 and 6.1.1.4'
N N 0.0061 0.0033 'International Tables Vol C Tables 4.2.6.8 and 6.1.1.4'
O O 0.0106 0.0060 'International Tables Vol C Tables 4.2.6.8 and 6.1.1.4'
S S 0.1246 0.1234 'International Tables Vol C Tables 4.2.6.8 and 6.1.1.4'

loop_
_geom_angle_atom_site_label_1
_geom_angle_atom_site_label_2
_geom_angle_atom_site_label_3
_geom_angle
_geom_angle_site_symmetry_1
_geom_angle_site_symmetry_3
Mo1 Mo1 S1 95.16(7) 3_656 3_656
Mo1 Mo1 O2 89.42(16) 3_656 .
Mo1 Mo1 O3 93.21(16) 3_656 3_656
Mo1 Mo1 N1 97.3(2) 3_656 .
O2 Mo1 S1 93.06(17) . 3_656
O2 Mo1 N1 89.3(2) . .
O3 Mo1 S1 87.89(18) 3_656 3_656
O3 Mo1 O2 177.1(2) 3_656 .
O3 Mo1 N1 89.2(3) 3_656 .
N1 Mo1 S1 167.4(2) . 3_656
C1 S1 Mo1 102.4(4) . 3_656
C5 O2 Mo1 119.2(5) . .
C5 O3 Mo1 116.7(5) . 3_656
C1 N1 Mo1 122.5(6) . .
C1 N1 C4 108.6(8) . .
C4 N1 Mo1 128.8(6) . .
N1 C1 S1 122.6(7) . .
N1 C1 C2 114.4(8) . .
C2 C1 S1 123.0(7) . .
C1 C2 H2A 111.2 . .
C1 C2 H2B 111.2 . .
C1 C2 C3 102.9(8) . .
H2A C2 H2B 109.1 . .
C3 C2 H2A 111.2 . .
C3 C2 H2B 111.2 . .
C2 C3 H3A 111.0 . .
C2 C3 H3B 111.0 . .
H3A C3 H3B 109.0 . .
C4 C3 C2 103.8(8) . .
C4 C3 H3A 111.0 . .
C4 C3 H3B 111.0 . .
O1 C4 N1 123.5(9) . .
O1 C4 C3 126.4(8) . .
N1 C4 C3 110.1(8) . .
O2 C5 C6 119.3(7) . .
O3 C5 O2 121.4(8) . .
O3 C5 C6 119.1(8) . .
C5 C6 H6A 109.5 . .
C5 C6 H6B 109.5 . .
C5 C6 H6C 109.5 . .
H6A C6 H6B 109.5 . .
H6A C6 H6C 109.5 . .
H6B C6 H6C 109.5 . .

loop_
_geom_bond_atom_site_label_1
_geom_bond_atom_site_label_2
_geom_bond_distance
_geom_bond_site_symmetry_2
Mo1 Mo1 2.1113(16) 3_656
Mo1 S1 2.490(3) 3_656
Mo1 O2 2.137(6) .
Mo1 O3 2.115(6) 3_656
Mo1 N1 2.151(8) .
S1 Mo1 2.490(3) 3_656
S1 C1 1.669(9) .
O1 C4 1.209(11) .
O2 C5 1.267(10) .
O3 Mo1 2.115(6) 3_656
O3 C5 1.266(10) .
N1 C1 1.326(12) .
N1 C4 1.428(11) .
C1 C2 1.499(13) .
C2 H2A 0.9900 .
C2 H2B 0.9900 .
C2 C3 1.540(13) .
C3 H3A 0.9900 .
C3 H3B 0.9900 .
C3 C4 1.511(14) .
C5 C6 1.487(12) .
C6 H6A 0.9800 .
C6 H6B 0.9800 .
C6 H6C 0.9800 .

loop_
_geom_torsion_atom_site_label_1
_geom_torsion_atom_site_label_2
_geom_torsion_atom_site_label_3
_geom_torsion_atom_site_label_4
_geom_torsion
_geom_torsion_site_symmetry_1
Mo1 S1 C1 N1 0.0(8) 3_656
Mo1 S1 C1 C2 -179.5(7) 3_656
Mo1 O2 C5 O3 -1.2(11) .
Mo1 O2 C5 C6 174.4(6) .
Mo1 O3 C5 O2 2.5(11) 3_656
Mo1 O3 C5 C6 -173.2(6) 3_656
Mo1 N1 C1 S1 2.2(11) .
Mo1 N1 C1 C2 -178.3(6) .
Mo1 N1 C4 O1 -3.7(13) .
Mo1 N1 C4 C3 177.1(6) .
S1 C1 C2 C3 179.1(7) .
N1 C1 C2 C3 -0.4(11) .
C1 N1 C4 O1 175.3(9) .
C1 N1 C4 C3 -3.9(10) .
C1 C2 C3 C4 -1.9(10) .
C2 C3 C4 O1 -175.6(10) .
C2 C3 C4 N1 3.5(10) .
C4 N1 C1 S1 -176.9(7) .
C4 N1 C1 C2 2.7(11) .
